data_2228509
loop_
_publ_author_name
'Barkley, Madison C.'
'Yang, Hexiong'
'Downs, Robert T.'

_publ_section_title
;
 K\^ozulite, an Mn-rich alkali amphibole
;
_journal_coeditor_code PK2265
_journal_issue 12
_journal_name_full 'Acta Crystallographica Section E'
_journal_page_first i83
_journal_paper_doi 10.1107/S1600536810046015
_journal_volume 66
_journal_year 2010
_chemical_formula_iupac 'Na3 [Mn4 (Fe)] Si8 O22 (O H)2'
_chemical_formula_sum 'Al0.2 Ca0.18 F0.14 Fe0.27 H1.86 K0.2 Mg2.2 Mn2.61 Na2.4 O23.86 Si7.92 Ti0.02'
_chemical_formula_weight 897.29
_chemical_name_systematic
;
trisodium tetramanganese iron/aluminium octasilicate dihydroxide
;
_space_group_IT_number 12
_symmetry_cell_setting monoclinic
_symmetry_space_group_name_Hall '-C 2y'
_symmetry_space_group_name_H-M 'C 1 2/m 1'
_atom_sites_solution_primary direct
_atom_sites_solution_secondary difmap
_audit_creation_method SHELXL-97
_cell_angle_alpha 90.00
_cell_angle_beta 104.034(4)
_cell_angle_gamma 90.00
_cell_formula_units_Z 2
_cell_length_a 9.9024(7)
_cell_length_b 18.1117(12)
_cell_length_c 5.2992(4)
_cell_measurement_reflns_used 2537
_cell_measurement_temperature 293(2)
_cell_measurement_theta_max 34.70
_cell_measurement_theta_min 3.97
_cell_volume 922.04(11)
_computing_cell_refinement 'SAINT (Bruker, 2005)'
_computing_data_collection 'APEX2 (Bruker, 2003)'
_computing_data_reduction 'SAINT (Bruker, 2005)'
_computing_molecular_graphics 'XtalDraw (Downs & Hall-Wallace, 2003)'
_computing_publication_material 'SHELXTL (Sheldrick, 2008b)'
_computing_structure_refinement 'SHELXL97 (Sheldrick, 2008b)'
_computing_structure_solution 'SHELXS97 (Sheldrick, 2008b)'
_diffrn_ambient_temperature 293(2)
_diffrn_measured_fraction_theta_full 0.988
_diffrn_measured_fraction_theta_max 0.988
_diffrn_measurement_device_type 'Bruker APEXII CCD area-detector'
_diffrn_measurement_method '\f and \w scans'
_diffrn_radiation_monochromator graphite
_diffrn_radiation_source 'fine-focus sealed tube'
_diffrn_radiation_type MoK\a
_diffrn_radiation_wavelength 0.71073
_diffrn_reflns_av_R_equivalents 0.0194
_diffrn_reflns_av_sigmaI/netI 0.0170
_diffrn_reflns_limit_h_max 15
_diffrn_reflns_limit_h_min -15
_diffrn_reflns_limit_k_max 28
_diffrn_reflns_limit_k_min -28
_diffrn_reflns_limit_l_max 7
_diffrn_reflns_limit_l_min -8
_diffrn_reflns_number 7829
_diffrn_reflns_theta_full 34.40
_diffrn_reflns_theta_max 34.40
_diffrn_reflns_theta_min 2.40
_diffrn_standards_number 0
_exptl_absorpt_coefficient_mu 2.870
_exptl_absorpt_correction_T_max 0.8939
_exptl_absorpt_correction_T_min 0.8467
_exptl_absorpt_correction_type multi-scan
_exptl_absorpt_process_details '(SADABS; Sheldrick, 2008a)'
_exptl_crystal_colour brown
_exptl_crystal_density_diffrn 3.232
_exptl_crystal_density_method 'not measured'
_exptl_crystal_description Euhedral
_exptl_crystal_F_000 954
_exptl_crystal_size_max 0.06
_exptl_crystal_size_mid 0.05
_exptl_crystal_size_min 0.04
_refine_diff_density_max 0.579
_refine_diff_density_min -0.594
_refine_ls_extinction_method None
_refine_ls_goodness_of_fit_ref 1.082
_refine_ls_hydrogen_treatment noref
_refine_ls_matrix_type full
_refine_ls_number_parameters 111
_refine_ls_number_reflns 1977
_refine_ls_number_restraints 1
_refine_ls_restrained_S_all 1.081
_refine_ls_R_factor_all 0.0305
_refine_ls_R_factor_gt 0.0230
_refine_ls_shift/su_max 0.000
_refine_ls_shift/su_mean 0.000
_refine_ls_structure_factor_coef Fsqd
_refine_ls_weighting_details 'calc w=1/[\s^2^(Fo^2^)+(0.0302P)^2^+1.2008P] where P=(Fo^2^+2Fc^2^)/3'
_refine_ls_weighting_scheme calc
_refine_ls_wR_factor_gt 0.0626
_refine_ls_wR_factor_ref 0.0670
_reflns_number_gt 1656
_reflns_number_total 1977
_reflns_threshold_expression I>2\s(I)
_cod_data_source_file pk2265.cif
_cod_data_source_block I
_cod_original_sg_symbol_H-M 'C 2/m'
_cod_original_formula_sum 'Al.2 Ca.18 F.14 Fe.27 H1.86 K.2 Mg2.2 Mn2.61 Na2.4 O23.86 Si7.92 Ti.02'
_cod_database_code 2228509
_cod_database_fobs_code 2228509

loop_
_symmetry_equiv_pos_as_xyz
'x, y, z'
'-x, y, -z'
'x+1/2, y+1/2, z'
'-x+1/2, y+1/2, -z'
'-x, -y, -z'
'x, -y, z'
'-x+1/2, -y+1/2, -z'
'x+1/2, -y+1/2, z'

loop_
_atom_site_type_symbol
_atom_site_label
_atom_site_fract_x
_atom_site_fract_y
_atom_site_fract_z
_atom_site_U_iso_or_equiv
_atom_site_adp_type
_atom_site_calc_flag
_atom_site_refinement_flags
_atom_site_occupancy
_atom_site_disorder_assembly
_atom_site_disorder_group
Mn <i>M</i>1 0.0000 0.08447(2) 0.5000 0.00933(11) Uani d SP 0.4529(19) . .
Mg <i>M</i>1A 0.0000 0.08447(2) 0.5000 0.00933(11) Uani d SP 0.5471(19) . .
Mn <i>M</i>2 0.0000 0.182241(18) 0.0000 0.00935(9) Uani d SP 0.766(2) . .
Mg <i>M</i>2A 0.0000 0.182241(18) 0.0000 0.00935(9) Uani d SP 0.234(2) . .
Mn <i>M</i>3 0.0000 0.0000 0.0000 0.00682(19) Uani d SP 0.256(4) . .
Mg <i>M</i>3A 0.0000 0.0000 0.0000 0.00682(19) Uani d SP 0.744(4) . .
Na M4A 0.0000 0.27152(4) 0.5000 0.02191(15) Uani d SP 0.79 . .
Ca M4B 0.0000 0.27152(4) 0.5000 0.02191(15) Uani d SP 0.09 . .
Mn M4C 0.0000 0.27152(4) 0.5000 0.02191(15) Uani d SP 0.11 . .
Si Si1 0.28233(4) 0.084285(19) 0.28706(7) 0.00858(8) Uani d . 1 . .
Si Si2 0.28734(4) 0.16909(2) 0.79054(7) 0.00908(8) Uani d . 1 . .
O O1 0.11555(10) 0.08452(5) 0.2127(2) 0.01077(18) Uani d . 1 . .
O O2 0.11918(11) 0.16575(6) 0.7170(2) 0.01460(19) Uani d . 1 . .
O O3 0.10330(15) 0.0000 0.7118(3) 0.0131(3) Uani d S 1 . .
O O4 0.35819(12) 0.24732(6) 0.7901(2) 0.0179(2) Uani d . 1 . .
O O5 0.34710(10) 0.12714(6) 0.0742(2) 0.01335(19) Uani d . 1 . .
O O6 0.34473(10) 0.11704(6) 0.57692(19) 0.01358(19) Uani d . 1 . .
O O7 0.34279(16) 0.0000 0.2884(3) 0.0154(3) Uani d S 1 . .
K AM 0.5211(9) 0.0000 0.053(2) 0.0149(9) Uiso d SP 0.104(4) . .
Na AM' 0.5562(10) 0.0000 0.1298(17) 0.0149(9) Uiso d SP 0.187(11) . .
Na A2 0.5000 -0.0215(15) 0.0000 0.0149(9) Uiso d SP 0.073(6) . .
Na A1 0.5386(18) -0.0192(18) 0.103(4) 0.0149(9) Uiso d P 0.056(6) . .

loop_
_atom_site_aniso_label
_atom_site_aniso_U_11
_atom_site_aniso_U_22
_atom_site_aniso_U_33
_atom_site_aniso_U_12
_atom_site_aniso_U_13
_atom_site_aniso_U_23
<i>M</i>1 0.00812(19) 0.01278(19) 0.00693(19) 0.000 0.00151(14) 0.000
<i>M</i>1A 0.00812(19) 0.01278(19) 0.00693(19) 0.000 0.00151(14) 0.000
<i>M</i>2 0.00981(15) 0.00801(14) 0.01081(16) 0.000 0.00360(11) 0.000
<i>M</i>2A 0.00981(15) 0.00801(14) 0.01081(16) 0.000 0.00360(11) 0.000
<i>M</i>3 0.0078(3) 0.0059(3) 0.0063(3) 0.000 0.0009(2) 0.000
<i>M</i>3A 0.0078(3) 0.0059(3) 0.0063(3) 0.000 0.0009(2) 0.000
M4A 0.0226(4) 0.0251(4) 0.0224(4) 0.000 0.0139(3) 0.000
M4B 0.0226(4) 0.0251(4) 0.0224(4) 0.000 0.0139(3) 0.000
M4C 0.0226(4) 0.0251(4) 0.0224(4) 0.000 0.0139(3) 0.000
Si1 0.00867(16) 0.00776(15) 0.00854(16) -0.00068(11) 0.00063(12) 0.00007(11)
Si2 0.00895(16) 0.00906(15) 0.00918(16) -0.00125(11) 0.00213(12) 0.00087(11)
O1 0.0088(4) 0.0112(4) 0.0115(4) -0.0013(3) 0.0009(3) -0.0005(3)
O2 0.0093(4) 0.0202(5) 0.0138(5) 0.0015(4) 0.0018(3) 0.0031(4)
O3 0.0139(6) 0.0114(6) 0.0133(6) 0.000 0.0021(5) 0.000
O4 0.0236(5) 0.0115(4) 0.0186(5) -0.0056(4) 0.0054(4) 0.0012(4)
O5 0.0112(4) 0.0171(5) 0.0114(4) 0.0000(3) 0.0021(3) 0.0049(3)
O6 0.0115(4) 0.0184(5) 0.0099(4) 0.0004(3) 0.0006(3) -0.0039(3)
O7 0.0149(7) 0.0076(5) 0.0227(7) 0.000 0.0022(5) 0.000

loop_
_atom_type_symbol
_atom_type_description
_atom_type_scat_dispersion_real
_atom_type_scat_dispersion_imag
_atom_type_scat_source
O O 0.0106 0.0060 'International Tables Vol C Tables 4.2.6.8 and 6.1.1.4'
H H 0.0000 0.0000 'International Tables Vol C Tables 4.2.6.8 and 6.1.1.4'
Na Na 0.0362 0.0249 'International Tables Vol C Tables 4.2.6.8 and 6.1.1.4'
Al Al 0.0645 0.0514 'International Tables Vol C Tables 4.2.6.8 and 6.1.1.4'
Si Si 0.0817 0.0704 'International Tables Vol C Tables 4.2.6.8 and 6.1.1.4'
Mn Mn 0.3368 0.7283 'International Tables Vol C Tables 4.2.6.8 and 6.1.1.4'
K K 0.2009 0.2494 'International Tables Vol C Tables 4.2.6.8 and 6.1.1.4'
Mg Mg 0.0486 0.0363 'International Tables Vol C Tables 4.2.6.8 and 6.1.1.4'
Ca Ca 0.2262 0.3064 'International Tables Vol C Tables 4.2.6.8 and 6.1.1.4'
Fe Fe 0.3463 0.8444 'International Tables Vol C Tables 4.2.6.8 and 6.1.1.4'
F F 0.0171 0.0103 'International Tables Vol C Tables 4.2.6.8 and 6.1.1.4'
Ti Ti 0.2776 0.4457 'International Tables Vol C Tables 4.2.6.8 and 6.1.1.4'

loop_
_geom_angle_atom_site_label_1
_geom_angle_atom_site_label_2
_geom_angle_atom_site_label_3
_geom_angle_site_symmetry_1
_geom_angle_site_symmetry_3
_geom_angle
_geom_angle_publ_flag
O3 <i>M</i>1 O3 5_556 . 81.68(6) ?
O3 <i>M</i>1 O2 5_556 . 175.50(5) ?
O3 <i>M</i>1 O2 . . 94.98(4) ?
O3 <i>M</i>1 O2 5_556 2_556 94.98(4) ?
O3 <i>M</i>1 O2 . 2_556 175.50(5) ?
O2 <i>M</i>1 O2 . 2_556 88.50(6) ?
O3 <i>M</i>1 O1 5_556 . 83.68(5) ?
O3 <i>M</i>1 O1 . . 96.35(5) ?
O2 <i>M</i>1 O1 . . 93.72(4) ?
O2 <i>M</i>1 O1 2_556 . 86.24(4) ?
O3 <i>M</i>1 O1 5_556 2_556 96.35(5) ?
O3 <i>M</i>1 O1 . 2_556 83.68(5) ?
O2 <i>M</i>1 O1 . 2_556 86.24(4) ?
O2 <i>M</i>1 O1 2_556 2_556 93.72(4) ?
O1 <i>M</i>1 O1 . 2_556 179.95(6) ?
O4 <i>M</i>2 O4 7_556 8_454 101.65(7) ?
O4 <i>M</i>2 O2 7_556 1_554 92.64(4) ?
O4 <i>M</i>2 O2 8_454 1_554 97.47(4) ?
O4 <i>M</i>2 O2 7_556 2_556 97.47(4) ?
O4 <i>M</i>2 O2 8_454 2_556 92.64(4) ?
O2 <i>M</i>2 O2 1_554 2_556 163.97(6) ?
O4 <i>M</i>2 O1 7_556 2 166.32(4) ?
O4 <i>M</i>2 O1 8_454 2 91.14(4) ?
O2 <i>M</i>2 O1 1_554 2 80.77(4) ?
O2 <i>M</i>2 O1 2_556 2 86.65(4) ?
O4 <i>M</i>2 O1 7_556 . 91.14(4) ?
O4 <i>M</i>2 O1 8_454 . 166.32(4) ?
O2 <i>M</i>2 O1 1_554 . 86.65(4) ?
O2 <i>M</i>2 O1 2_556 . 80.77(4) ?
O1 <i>M</i>2 O1 2 . 76.60(5) ?
O3 <i>M</i>3 O3 5_556 1_554 180.00(6) ?
O3 <i>M</i>3 O1 5_556 . 84.47(4) ?
O3 <i>M</i>3 O1 1_554 . 95.53(4) ?
O3 <i>M</i>3 O1 5_556 2 95.53(4) ?
O3 <i>M</i>3 O1 1_554 2 84.47(4) ?
O1 <i>M</i>3 O1 . 2 84.81(5) ?
O3 <i>M</i>3 O1 5_556 5 95.53(4) ?
O3 <i>M</i>3 O1 1_554 5 84.47(4) ?
O1 <i>M</i>3 O1 . 5 180.00(6) ?
O1 <i>M</i>3 O1 2 5 95.19(5) ?
O3 <i>M</i>3 O1 5_556 6 84.47(4) ?
O3 <i>M</i>3 O1 1_554 6 95.53(4) ?
O1 <i>M</i>3 O1 . 6 95.19(5) ?
O1 <i>M</i>3 O1 2 6 180.00(3) ?
O1 <i>M</i>3 O1 5 6 84.81(5) ?
O1 Si1 O6 . . 111.41(5) ?
O1 Si1 O5 . . 112.64(5) ?
O6 Si1 O5 . . 111.04(6) ?
O1 Si1 O7 . . 110.92(6) ?
O6 Si1 O7 . . 106.35(7) ?
O5 Si1 O7 . . 104.05(7) ?
O4 Si2 O2 . . 117.68(6) ?
O4 Si2 O5 . 1_556 110.52(6) ?
O2 Si2 O5 . 1_556 108.75(6) ?
O4 Si2 O6 . . 106.26(6) ?
O2 Si2 O6 . . 108.33(6) ?
O5 Si2 O6 1_556 . 104.45(6) ?

loop_
_geom_bond_atom_site_label_1
_geom_bond_atom_site_label_2
_geom_bond_site_symmetry_2
_geom_bond_distance
_geom_bond_publ_flag
<i>M</i>1 O3 5_556 2.0223(10) ?
<i>M</i>1 O3 . 2.0223(10) ?
<i>M</i>1 O2 . 2.0551(11) ?
<i>M</i>1 O2 2_556 2.0551(11) ?
<i>M</i>1 O1 . 2.1148(10) ?
<i>M</i>1 O1 2_556 2.1148(10) ?
<i>M</i>2 O4 7_556 2.0197(11) ?
<i>M</i>2 O4 8_454 2.0197(11) ?
<i>M</i>2 O2 1_554 2.1425(11) ?
<i>M</i>2 O2 2_556 2.1425(11) ?
<i>M</i>2 O1 2 2.2554(10) ?
<i>M</i>2 O1 . 2.2554(10) ?
<i>M</i>3 O3 5_556 2.0339(15) ?
<i>M</i>3 O3 1_554 2.0339(15) ?
<i>M</i>3 O1 . 2.0730(10) ?
<i>M</i>3 O1 2 2.0730(10) ?
<i>M</i>3 O1 5 2.0730(10) ?
<i>M</i>3 O1 6 2.0730(10) ?
M4A O4 8_455 2.3450(12) ?
M4A O4 7_556 2.3450(12) ?
M4A O2 2_556 2.3930(13) ?
M4A O2 . 2.3930(13) ?
M4A O6 7_556 2.6283(12) ?
M4A O6 8_455 2.6283(12) ?
M4A O5 7_556 3.0160(12) ?
M4A O5 8_455 3.0160(12) ?
Si1 O1 . 1.6022(11) ?
Si1 O6 . 1.6226(11) ?
Si1 O5 . 1.6240(10) ?
Si1 O7 . 1.6391(7) ?
Si2 O4 . 1.5814(11) ?
Si2 O2 . 1.6166(11) ?
Si2 O5 1_556 1.6598(11) ?
Si2 O6 . 1.6748(11) ?
AM O7 5_655 2.506(7) ?
AM O5 2_655 2.809(3) ?
AM O5 5_655 2.809(3) ?
AM O5 6 2.894(4) ?
AM' O7 5_655 2.643(7) ?
AM' O6 2_656 2.671(6) ?
AM' O6 5_656 2.671(6) ?
AM' O5 2_655 2.809(4) ?
A2 O7 5_655 2.463(4) ?
A2 O5 6 2.53(2) ?
A2 O5 5_655 2.53(2) ?
A1 O6 5_656 2.53(3) ?
A1 O5 5_655 2.55(3) ?
A1 O7 5_655 2.644(17) ?
A1 O5 6 2.70(3) ?
